data_7250016
loop_
_publ_author_name
'Deb, Pran Kishore'
'Menon, Anila M.'
'PSR, Fathima Nida'
'Shruti, Ipsha'
'Nidal, Sara'
'Venugopala, Katharigatta N.'
'Chopra, Deepak'

_publ_section_title
;
 Exploring intermolecular interactions and energetics in crystalline
 substituted thieno[2,3-d]pyrimidines
;
_journal_issue 14
_journal_name_full CrystEngComm
_journal_page_first 2070
_journal_page_last 2085
_journal_paper_doi 10.1039/D5CE00071H
_journal_volume 27
_journal_year 2025
_chemical_formula_moiety 'C15 H15 N3 S'
_chemical_formula_sum 'C15 H15 N3 S'
_chemical_formula_weight 269.36
_space_group_crystal_system triclinic
_space_group_IT_number 2
_space_group_name_Hall '-P 1'
_space_group_name_H-M_alt 'P -1'
_atom_sites_solution_hydrogens mixed
_atom_sites_solution_primary dual
_audit_creation_date 2025-02-14
_audit_creation_method
;
Olex2 1.5
(compiled 2024.02.16 svn.r378c4104 for OlexSys, GUI svn.r6928)
;
_audit_update_record
;
2025-02-23 deposited with the CCDC.	2025-02-25 downloaded from the CCDC.
;
_cell_angle_alpha 86.364(3)
_cell_angle_beta 69.904(3)
_cell_angle_gamma 88.495(3)
_cell_formula_units_Z 2
_cell_length_a 7.7760(7)
_cell_length_b 8.2126(7)
_cell_length_c 10.8516(10)
_cell_measurement_reflns_used 8992
_cell_measurement_temperature 100.00
_cell_measurement_theta_max 30.023
_cell_measurement_theta_min 3.746
_cell_volume 649.49(10)
_computing_cell_refinement 'SAINT V8.40B (?, 2016)'
_computing_data_reduction 'SAINT V8.40B (?, 2016)'
_computing_molecular_graphics 'Olex2 1.5 (Dolomanov et al., 2009)'
_computing_publication_material 'Olex2 1.5 (Dolomanov et al., 2009)'
_computing_structure_refinement 'XL  (Sheldrick, 2008)'
_diffrn_ambient_temperature 100.00
_diffrn_measured_fraction_theta_full 0.984
_diffrn_measured_fraction_theta_max 0.988
_diffrn_measurement_device_type 'Bruker APEX-II CCD'
_diffrn_measurement_method '\f and \w scans'
_diffrn_radiation_type MoK\a
_diffrn_radiation_wavelength 0.71073
_diffrn_reflns_av_R_equivalents 0.0514
_diffrn_reflns_av_unetI/netI 0.0209
_diffrn_reflns_Laue_measured_fraction_full 0.984
_diffrn_reflns_Laue_measured_fraction_max 0.988
_diffrn_reflns_limit_h_max 10
_diffrn_reflns_limit_h_min -10
_diffrn_reflns_limit_k_max 11
_diffrn_reflns_limit_k_min -11
_diffrn_reflns_limit_l_max 15
_diffrn_reflns_limit_l_min -15
_diffrn_reflns_number 53844
_diffrn_reflns_point_group_measured_fraction_full 0.984
_diffrn_reflns_point_group_measured_fraction_max 0.988
_diffrn_reflns_theta_full 25.242
_diffrn_reflns_theta_max 30.110
_diffrn_reflns_theta_min 2.002
_diffrn_source_current 1.4
_diffrn_source_power 0.07
_diffrn_source_voltage 50.0
_diffrn_standards_number 0
_exptl_absorpt_coefficient_mu 0.238
_exptl_absorpt_correction_T_max 1.0000
_exptl_absorpt_correction_T_min 0.9506
_exptl_absorpt_correction_type numerical
_exptl_absorpt_process_details
;
SADABS-2016/2 (Bruker,2016/2) was used for absorption correction.
wR2(int) was 0.1423 before and 0.0586 after correction.
The Ratio of minimum to maximum transmission is 0.9506.
The \l/2 correction factor is Not present.
;
_exptl_crystal_colour 'clear light colourless'
_exptl_crystal_colour_lustre clear
_exptl_crystal_colour_modifier light
_exptl_crystal_colour_primary colourless
_exptl_crystal_density_diffrn 1.377
_exptl_crystal_description block
_exptl_crystal_F_000 284
_exptl_crystal_size_max 0.344
_exptl_crystal_size_mid 0.195
_exptl_crystal_size_min 0.117
_refine_diff_density_max 0.465
_refine_diff_density_min -0.319
_refine_diff_density_rms 0.055
_refine_ls_extinction_method none
_refine_ls_goodness_of_fit_ref 1.076
_refine_ls_hydrogen_treatment mixed
_refine_ls_matrix_type full
_refine_ls_number_parameters 182
_refine_ls_number_reflns 3783
_refine_ls_number_restraints 0
_refine_ls_restrained_S_all 1.076
_refine_ls_R_factor_all 0.0381
_refine_ls_R_factor_gt 0.0364
_refine_ls_shift/su_max 0.001
_refine_ls_shift/su_mean 0.000
_refine_ls_structure_factor_coef Fsqd
_refine_ls_weighting_details 'w=1/[\s^2^(Fo^2^)+(0.0519P)^2^+0.2885P] where P=(Fo^2^+2Fc^2^)/3'
_refine_ls_weighting_scheme calc
_refine_ls_wR_factor_gt 0.0987
_refine_ls_wR_factor_ref 0.1002
_reflns_Friedel_coverage 0.000
_reflns_number_gt 3608
_reflns_number_total 3783
_reflns_threshold_expression 'I > 2\s(I)'
_cod_data_source_file d5ce00071h2.cif
_cod_data_source_block 6
_cod_depositor_comments 'Adding full bibliography for 7250012--7250019.cif.'
_cod_database_code 7250016
_shelx_shelxl_version_number 2019/1
_shelx_space_group_comment
;
The symmetry employed for this shelxl refinement is uniquely defined
by the following loop, which should always be used as a source of
symmetry information in preference to the above space-group names.
They are only intended as comments.
;
_shelx_estimated_absorpt_t_max 0.973
_shelx_estimated_absorpt_t_min 0.923
_olex2_refinement_description
;
1. Fixed Uiso
 At 1.2 times of:
  All C(H) groups, All C(H,H) groups
 At 1.5 times of:
  All C(H,H,H) groups
2.a Secondary CH2 refined with riding coordinates:
 C7(H7A,H7B)
2.b Aromatic/amide H refined with riding coordinates:
 C13(H13), C9(H9), C12(H12), C11(H11), C10(H10)
2.c Idealised Me refined as rotating group:
 C15(H15A,H15B,H15C), C14(H14A,H14B,H14C)
;
_olex2_submission_original_sample_id 6
_olex2_submission_special_instructions 'No special instructions were received'

loop_
_space_group_symop_operation_xyz
'x, y, z'
'-x, -y, -z'

loop_
_atom_site_label
_atom_site_type_symbol
_atom_site_fract_x
_atom_site_fract_y
_atom_site_fract_z
_atom_site_U_iso_or_equiv
_atom_site_adp_type
_atom_site_occupancy
_atom_site_site_symmetry_order
_atom_site_calc_flag
_atom_site_refinement_flags_posn
_atom_site_refinement_flags_adp
_atom_site_refinement_flags_occupancy
_atom_site_disorder_assembly
_atom_site_disorder_group
S1 S 0.64324(4) 0.35126(3) 0.74178(3) 0.01706(9) Uani 1 1 d . . . . .
N1 N 0.46679(13) 0.63789(12) 0.80605(9) 0.01619(18) Uani 1 1 d . . . . .
N2 N 0.49170(13) 0.84811(11) 0.63823(9) 0.01598(18) Uani 1 1 d . . . . .
N3 N 0.65110(14) 0.82042(12) 0.41948(10) 0.01876(19) Uani 1 1 d . . . . .
C3 C 0.64949(14) 0.59470(13) 0.57677(10) 0.01417(19) Uani 1 1 d . . . . .
C4 C 0.76306(14) 0.46956(13) 0.49950(10) 0.01443(19) Uani 1 1 d . . . . .
C5 C 0.77049(15) 0.33312(13) 0.57578(11) 0.0161(2) Uani 1 1 d . . . . .
C1 C 0.43248(14) 0.78614(13) 0.76342(11) 0.0154(2) Uani 1 1 d . . . . .
C6 C 0.57639(14) 0.54738(13) 0.71054(10) 0.01466(19) Uani 1 1 d . . . . .
C8 C 0.11064(15) 0.84634(13) 0.89748(10) 0.0161(2) Uani 1 1 d . . . . .
C2 C 0.59724(14) 0.75359(13) 0.54354(10) 0.0149(2) Uani 1 1 d . . . . .
C13 C 0.00787(16) 0.91501(14) 0.82426(11) 0.0192(2) Uani 1 1 d . . . . .
H13 H 0.060254 0.997157 0.756915 0.023 Uiso 1 1 calc R U . . .
C9 C 0.03094(16) 0.72744(14) 0.99672(11) 0.0195(2) Uani 1 1 d . . . . .
H9 H 0.098901 0.680563 1.048078 0.023 Uiso 1 1 calc R U . . .
C7 C 0.30896(15) 0.89355(14) 0.86572(11) 0.0180(2) Uani 1 1 d . . . . .
H7A H 0.326400 1.009148 0.832373 0.022 Uiso 1 1 calc R U . . .
H7B H 0.341262 0.881645 0.946493 0.022 Uiso 1 1 calc R U . . .
C12 C -0.17070(17) 0.86424(16) 0.84899(12) 0.0216(2) Uani 1 1 d . . . . .
H12 H -0.239599 0.911816 0.798568 0.026 Uiso 1 1 calc R U . . .
C15 C 0.86970(17) 0.17608(14) 0.53572(12) 0.0214(2) Uani 1 1 d . . . . .
H15A H 0.940357 0.145844 0.593145 0.032 Uiso 1 1 calc R U . . .
H15B H 0.952836 0.189295 0.444465 0.032 Uiso 1 1 calc R U . . .
H15C H 0.780922 0.090164 0.543281 0.032 Uiso 1 1 calc R U . . .
C11 C -0.24865(16) 0.74413(15) 0.94726(12) 0.0214(2) Uani 1 1 d . . . . .
H11 H -0.370141 0.708453 0.963633 0.026 Uiso 1 1 calc R U . . .
C14 C 0.86049(16) 0.48606(14) 0.35365(11) 0.0185(2) Uani 1 1 d . . . . .
H14A H 0.770350 0.492515 0.308789 0.028 Uiso 1 1 calc R U . . .
H14B H 0.940145 0.391018 0.325702 0.028 Uiso 1 1 calc R U . . .
H14C H 0.934611 0.585418 0.331209 0.028 Uiso 1 1 calc R U . . .
C10 C -0.14751(17) 0.67690(15) 1.02112(11) 0.0213(2) Uani 1 1 d . . . . .
H10 H -0.200599 0.595566 1.089016 0.026 Uiso 1 1 calc R U . . .
H3A H 0.601(3) 0.908(2) 0.4090(18) 0.033(5) Uiso 1 1 d . . . . .
H3B H 0.699(3) 0.756(2) 0.3564(19) 0.033(5) Uiso 1 1 d . . . . .

loop_
_atom_site_aniso_label
_atom_site_aniso_U_11
_atom_site_aniso_U_22
_atom_site_aniso_U_33
_atom_site_aniso_U_23
_atom_site_aniso_U_13
_atom_site_aniso_U_12
S1 0.01909(14) 0.01488(14) 0.01562(13) 0.00174(9) -0.00454(10) 0.00222(9)
N1 0.0159(4) 0.0168(4) 0.0155(4) -0.0012(3) -0.0049(3) 0.0009(3)
N2 0.0164(4) 0.0142(4) 0.0171(4) -0.0008(3) -0.0056(3) 0.0006(3)
N3 0.0226(5) 0.0152(4) 0.0163(4) 0.0015(3) -0.0045(4) 0.0033(4)
C3 0.0138(4) 0.0136(4) 0.0152(4) -0.0001(3) -0.0052(4) -0.0001(3)
C4 0.0137(4) 0.0145(5) 0.0152(4) -0.0012(3) -0.0049(3) 0.0000(3)
C5 0.0159(5) 0.0152(5) 0.0166(5) -0.0008(4) -0.0050(4) 0.0012(4)
C1 0.0140(4) 0.0155(5) 0.0171(5) -0.0021(4) -0.0056(4) -0.0006(4)
C6 0.0144(4) 0.0137(4) 0.0160(5) 0.0002(3) -0.0056(4) 0.0003(3)
C8 0.0174(5) 0.0152(5) 0.0145(4) -0.0037(4) -0.0037(4) 0.0027(4)
C2 0.0142(4) 0.0142(5) 0.0165(5) 0.0002(4) -0.0057(4) -0.0005(4)
C13 0.0217(5) 0.0191(5) 0.0157(5) 0.0000(4) -0.0052(4) 0.0011(4)
C9 0.0213(5) 0.0194(5) 0.0170(5) 0.0002(4) -0.0061(4) 0.0029(4)
C7 0.0184(5) 0.0167(5) 0.0185(5) -0.0042(4) -0.0054(4) 0.0008(4)
C12 0.0212(5) 0.0263(6) 0.0182(5) -0.0009(4) -0.0080(4) 0.0028(4)
C15 0.0240(5) 0.0164(5) 0.0222(5) -0.0015(4) -0.0064(4) 0.0055(4)
C11 0.0179(5) 0.0261(6) 0.0186(5) -0.0038(4) -0.0039(4) -0.0006(4)
C14 0.0198(5) 0.0188(5) 0.0150(5) -0.0011(4) -0.0037(4) 0.0018(4)
C10 0.0228(5) 0.0203(5) 0.0178(5) 0.0010(4) -0.0034(4) -0.0006(4)

loop_
_atom_type_symbol
_atom_type_description
_atom_type_scat_dispersion_real
_atom_type_scat_dispersion_imag
_atom_type_scat_source
C C 0.0033 0.0016 'International Tables Vol C Tables 4.2.6.8 and 6.1.1.4'
H H 0.0000 0.0000 'International Tables Vol C Tables 4.2.6.8 and 6.1.1.4'
N N 0.0061 0.0033 'International Tables Vol C Tables 4.2.6.8 and 6.1.1.4'
S S 0.1246 0.1234 'International Tables Vol C Tables 4.2.6.8 and 6.1.1.4'

loop_
_geom_angle_atom_site_label_1
_geom_angle_atom_site_label_2
_geom_angle_atom_site_label_3
_geom_angle
_geom_angle_site_symmetry_1
_geom_angle_site_symmetry_3
_geom_angle_publ_flag
C6 S1 C5 91.41(5) . . ?
C1 N1 C6 113.73(9) . . ?
C1 N2 C2 118.57(9) . . ?
C2 N3 H3A 115.7(13) . . ?
C2 N3 H3B 117.4(13) . . ?
H3A N3 H3B 122.4(18) . . ?
C6 C3 C4 112.79(9) . . ?
C6 C3 C2 114.37(9) . . ?
C2 C3 C4 132.83(10) . . ?
C3 C4 C14 124.75(9) . . ?
C5 C4 C3 111.46(9) . . ?
C5 C4 C14 123.78(10) . . ?
C4 C5 S1 113.03(8) . . ?
C4 C5 C15 128.90(10) . . ?
C15 C5 S1 118.07(8) . . ?
N1 C1 N2 126.69(10) . . ?
N1 C1 C7 116.37(10) . . ?
N2 C1 C7 116.91(10) . . ?
N1 C6 S1 122.42(8) . . ?
N1 C6 C3 126.28(10) . . ?
C3 C6 S1 111.30(8) . . ?
C13 C8 C7 120.85(10) . . ?
C9 C8 C13 118.92(10) . . ?
C9 C8 C7 120.15(10) . . ?
N2 C2 C3 120.29(10) . . ?
N3 C2 N2 116.33(10) . . ?
N3 C2 C3 123.36(10) . . ?
C8 C13 H13 119.7 . . ?
C12 C13 C8 120.55(11) . . ?
C12 C13 H13 119.7 . . ?
C8 C9 H9 119.8 . . ?
C10 C9 C8 120.37(11) . . ?
C10 C9 H9 119.8 . . ?
C1 C7 C8 110.09(9) . . ?
C1 C7 H7A 109.6 . . ?
C1 C7 H7B 109.6 . . ?
C8 C7 H7A 109.6 . . ?
C8 C7 H7B 109.6 . . ?
H7A C7 H7B 108.2 . . ?
C13 C12 H12 119.9 . . ?
C11 C12 C13 120.20(11) . . ?
C11 C12 H12 119.9 . . ?
C5 C15 H15A 109.5 . . ?
C5 C15 H15B 109.5 . . ?
C5 C15 H15C 109.5 . . ?
H15A C15 H15B 109.5 . . ?
H15A C15 H15C 109.5 . . ?
H15B C15 H15C 109.5 . . ?
C12 C11 H11 120.3 . . ?
C10 C11 C12 119.38(11) . . ?
C10 C11 H11 120.3 . . ?
C4 C14 H14A 109.5 . . ?
C4 C14 H14B 109.5 . . ?
C4 C14 H14C 109.5 . . ?
H14A C14 H14B 109.5 . . ?
H14A C14 H14C 109.5 . . ?
H14B C14 H14C 109.5 . . ?
C9 C10 H10 119.7 . . ?
C11 C10 C9 120.57(11) . . ?
C11 C10 H10 119.7 . . ?

loop_
_geom_bond_atom_site_label_1
_geom_bond_atom_site_label_2
_geom_bond_distance
_geom_bond_site_symmetry_2
_geom_bond_publ_flag
S1 C5 1.7457(11) . ?
S1 C6 1.7283(11) . ?
N1 C1 1.3281(14) . ?
N1 C6 1.3456(13) . ?
N2 C1 1.3459(14) . ?
N2 C2 1.3491(14) . ?
N3 C2 1.3491(14) . ?
N3 H3A 0.83(2) . ?
N3 H3B 0.864(19) . ?
C3 C4 1.4464(14) . ?
C3 C6 1.3980(14) . ?
C3 C2 1.4181(14) . ?
C4 C5 1.3623(15) . ?
C4 C14 1.5005(15) . ?
C5 C15 1.4953(15) . ?
C1 C7 1.5100(15) . ?
C8 C13 1.3942(15) . ?
C8 C9 1.3918(16) . ?
C8 C7 1.5154(15) . ?
C13 H13 0.9500 . ?
C13 C12 1.3907(17) . ?
C9 H9 0.9500 . ?
C9 C10 1.3899(17) . ?
C7 H7A 0.9900 . ?
C7 H7B 0.9900 . ?
C12 H12 0.9500 . ?
C12 C11 1.3897(17) . ?
C15 H15A 0.9800 . ?
C15 H15B 0.9800 . ?
C15 H15C 0.9800 . ?
C11 H11 0.9500 . ?
C11 C10 1.3857(17) . ?
C14 H14A 0.9800 . ?
C14 H14B 0.9800 . ?
C14 H14C 0.9800 . ?
C10 H10 0.9500 . ?

loop_
_geom_torsion_atom_site_label_1
_geom_torsion_atom_site_label_2
_geom_torsion_atom_site_label_3
_geom_torsion_atom_site_label_4
_geom_torsion
_geom_torsion_site_symmetry_1
_geom_torsion_site_symmetry_2
_geom_torsion_site_symmetry_3
_geom_torsion_site_symmetry_4
_geom_torsion_publ_flag
N1 C1 C7 C8 -79.04(12) . . . . ?
N2 C1 C7 C8 98.93(11) . . . . ?
C3 C4 C5 S1 -0.37(12) . . . . ?
C3 C4 C5 C15 179.28(11) . . . . ?
C4 C3 C6 S1 -0.68(12) . . . . ?
C4 C3 C6 N1 179.72(10) . . . . ?
C4 C3 C2 N2 -178.02(10) . . . . ?
C4 C3 C2 N3 0.44(19) . . . . ?
C5 S1 C6 N1 -179.98(9) . . . . ?
C5 S1 C6 C3 0.40(8) . . . . ?
C1 N1 C6 S1 179.13(8) . . . . ?
C1 N1 C6 C3 -1.31(16) . . . . ?
C1 N2 C2 N3 179.15(10) . . . . ?
C1 N2 C2 C3 -2.28(15) . . . . ?
C6 S1 C5 C4 -0.01(9) . . . . ?
C6 S1 C5 C15 -179.70(9) . . . . ?
C6 N1 C1 N2 1.81(16) . . . . ?
C6 N1 C1 C7 179.54(9) . . . . ?
C6 C3 C4 C5 0.67(13) . . . . ?
C6 C3 C4 C14 -179.57(10) . . . . ?
C6 C3 C2 N2 2.60(15) . . . . ?
C6 C3 C2 N3 -178.93(10) . . . . ?
C8 C13 C12 C11 -0.02(18) . . . . ?
C8 C9 C10 C11 -0.08(18) . . . . ?
C2 N2 C1 N1 -0.06(17) . . . . ?
C2 N2 C1 C7 -177.78(9) . . . . ?
C2 C3 C4 C5 -178.71(11) . . . . ?
C2 C3 C4 C14 1.05(18) . . . . ?
C2 C3 C6 S1 178.83(7) . . . . ?
C2 C3 C6 N1 -0.78(16) . . . . ?
C13 C8 C9 C10 0.75(16) . . . . ?
C13 C8 C7 C1 -87.71(12) . . . . ?
C13 C12 C11 C10 0.70(18) . . . . ?
C9 C8 C13 C12 -0.71(16) . . . . ?
C9 C8 C7 C1 89.22(12) . . . . ?
C7 C8 C13 C12 176.26(10) . . . . ?
C7 C8 C9 C10 -176.23(10) . . . . ?
C12 C11 C10 C9 -0.65(18) . . . . ?
C14 C4 C5 S1 179.87(8) . . . . ?
C14 C4 C5 C15 -0.48(18) . . . . ?
